data_7246033
loop_
_publ_author_name
'Arif, Nadia'
'Shafiq, Zahid'
'Noureen, Sajida'
'Khalid, Muhammad'
'Ashraf, Abida'
'Yaqub, Muhammad'
'Irshad, Shabana'
'Khan, Muhammad Usman'
'Arshad, Muhammad Nadeem'
'Carmo Braga, Ataualpa Albert'
'Ragab, Ahmed H.'
'Al-Mhyawi, Saedah R'

_publ_section_title
;
 Synthesis, spectroscopic, SC-XRD/DFT and non-linear optical (NLO)
 properties of chromene derivatives.
;
_journal_issue 1
_journal_name_full 'RSC advances'
_journal_page_first 464
_journal_page_last 477
_journal_paper_doi 10.1039/d2ra07134g
_journal_volume 13
_journal_year 2022
_chemical_compound_source synthetic
_chemical_formula_moiety 'Fe25 O32'
_chemical_formula_sum 'Fe25 O32'
_chemical_formula_weight 1908.1
_chemical_name_common 'Iron oxide'
_chemical_name_systematic 'Iron oxide'
_space_group_IT_number 189
_space_group_name_Hall 'P -6 -2'
_space_group_name_H-M_alt 'P -6 2 m'
_symmetry_cell_setting hexagonal
_symmetry_Int_Tables_number 189
_symmetry_space_group_name_Hall 'P -6 -2'
_symmetry_space_group_name_H-M 'P -6 2 m'
_audit_block_doi 10.25505/fiz.icsd.cc290hc6
_audit_update_record
;
2021-10-14 deposited with the CCDC.	2022-12-09 downloaded from the CCDC.
;
_cell_angle_alpha 90
_cell_angle_beta 90
_cell_angle_gamma 120
_cell_formula_units_Z 1
_cell_length_a 13.626(3)
_cell_length_b 13.626(3)
_cell_length_c 2.6598(7)
_cell_measurement_pressure 65000000(1000000)
_cell_measurement_reflns_used 470
_cell_measurement_temperature 293
_cell_measurement_theta_max 16.57
_cell_measurement_theta_min 2.53
_cell_volume 427.68(17)
_computing_cell_refinement 'CrysAlisPro 1.171.40.67a (Rigaku OD, 2019)'
_computing_data_collection 'CrysAlisPro 1.171.40.67a (Rigaku OD, 2019)'
_computing_data_reduction 'CrysAlisPro 1.171.40.67a (Rigaku OD, 2019)'
_computing_molecular_graphics 'Diamond 3.1'
_computing_structure_refinement Jana2006
_computing_structure_solution Jana2006
_diffrn_ambient_temperature 293
_diffrn_detector 'PerkinElmer XRD1621'
_diffrn_measured_fraction_theta_full 0.94
_diffrn_measured_fraction_theta_max 0.94
_diffrn_measurement_device 'customized \w-circle diffractometer'
_diffrn_measurement_device_type 'P02.2 @ Petra III (DESY)'
_diffrn_measurement_method '\w scans'
_diffrn_radiation_monochromator synchrotron
_diffrn_radiation_probe x-ray
_diffrn_radiation_source X-ray
_diffrn_radiation_type synchrotron
_diffrn_radiation_wavelength 0.2885
_diffrn_reflns_av_R_equivalents 0.0474
_diffrn_reflns_av_unetI/netI 0.0443
_diffrn_reflns_limit_h_max 15
_diffrn_reflns_limit_h_min -15
_diffrn_reflns_limit_k_max 9
_diffrn_reflns_limit_k_min -5
_diffrn_reflns_limit_l_max 2
_diffrn_reflns_limit_l_min -3
_diffrn_reflns_number 494
_diffrn_reflns_theta_full 9.78
_diffrn_reflns_theta_max 9.78
_diffrn_reflns_theta_min 2.11
_diffrn_source synchrotron
_exptl_absorpt_coefficient_mu 1.549
_exptl_absorpt_correction_T_max 1
_exptl_absorpt_correction_T_min 0.687
_exptl_absorpt_correction_type multi-scan
_exptl_absorpt_process_details
;
CrysAlisPro 1.171.40.67a (Rigaku Oxford Diffraction, 2019)
Empirical absorption correction using spherical harmonics,
 implemented in SCALE3 ABSPACK scaling algorithm.
;
_exptl_crystal_colour black
_exptl_crystal_density_diffrn 7.4086
_exptl_crystal_description block
_exptl_crystal_F_000 906
_exptl_crystal_size_max 0.002
_exptl_crystal_size_mid 0.002
_exptl_crystal_size_min 0.002
_exptl_crystal_size_rad 0.002
_refine_diff_density_max 1.24
_refine_diff_density_min -1.11
_refine_ls_abs_structure_details '  99 of Friedel pairs used in the refinement'
_refine_ls_extinction_method none
_refine_ls_goodness_of_fit_gt 1.53
_refine_ls_goodness_of_fit_ref 1.46
_refine_ls_number_constraints 0
_refine_ls_number_parameters 34
_refine_ls_number_reflns 270
_refine_ls_number_restraints 0
_refine_ls_R_factor_all 0.0559
_refine_ls_R_factor_gt 0.0510
_refine_ls_shift/su_max 0.0171
_refine_ls_shift/su_mean 0.0053
_refine_ls_structure_factor_coef Fsqd
_refine_ls_weighting_details w=1/(\s^2^(I)+0.0004I^2^)
_refine_ls_weighting_scheme sigma
_refine_ls_wR_factor_gt 0.0985
_refine_ls_wR_factor_ref 0.1004
_reflns_number_gt 242
_reflns_number_total 270
_reflns_threshold_expression I>2\s(I)
_cod_data_source_file d2ra07134g2.cif
_cod_data_source_block I
_cod_depositor_comments
;
The following automatic conversions were performed:

data item '_diffrn_radiation_probe' value 'X-ray' was changed to
'x-ray' in accordance with the
/home/data/users/saulius/crontab/automatic-downloads/rss-feeds/RSC/lib/dictionaries/cif_core.dic
dictionary named 'cif_core.dic' version 2.4.2 last updated on
2011-04-26.

Automatic conversion script
Id: cif_fix_values 7556 2019-12-06 15:28:31Z antanas 

 Adding full bibliography for 7246032--7246034.cif.
;
_cod_original_sg_symbol_Hall 'P -6;-2'
_cod_database_code 7246033

loop_
_space_group_symop_id
_space_group_symop_operation_xyz
1 x,y,z
2 -y,x-y,z
3 -x+y,-x,z
4 x,y,-z
5 -y,x-y,-z
6 -x+y,-x,-z
7 y,x,-z
8 x-y,-y,-z
9 -x,-x+y,-z
10 y,x,z
11 x-y,-y,z
12 -x,-x+y,z

loop_
_atom_site_label
_atom_site_type_symbol
_atom_site_fract_x
_atom_site_fract_y
_atom_site_fract_z
_atom_site_adp_type
_atom_site_U_iso_or_equiv
_atom_site_site_symmetry_multiplicity
_atom_site_occupancy
_atom_site_calc_flag
_atom_site_refinement_flags
_atom_site_disorder_assembly
_atom_site_disorder_group
Fe1 Fe 0 0 0 Uiso 0.0078(16) 1 1 d . . .
Fe2 Fe 0.2036(3) 0 0 Uiso 0.0087(10) 3 1 d . . .
Fe3 Fe 0.3918(3) 0 0 Uiso 0.0068(10) 3 1 d . . .
Fe4 Fe 0.1792(3) 0.1792(3) 0.5 Uiso 0.0088(10) 3 1 d . . .
Fe5 Fe 0.4013(3) 0.2146(3) 0.5 Uiso 0.0092(9) 6 1 d . . .
Fe6 Fe 0.5939(2) 0.2051(2) 0.5 Uiso 0.0080(7) 6 1 d . . .
Fe7 Fe 0.4125(3) 0.4125(3) 0 Uiso 0.0079(10) 3 1 d . . .
O1 O 0.1066(12) 0 0.5 Uiso 0.001(4) 3 1 d . . .
O2 O 0.2939(14) 0 0.5 Uiso 0.011(5) 3 1 d . . .
O3 O 0.4936(13) 0 0.5 Uiso 0.005(4) 3 1 d . . .
O4 O 0.2762(11) 0.1546(11) 0 Uiso 0.004(3) 6 1 d . . .
O5 O 0.4701(11) 0.1592(10) 0 Uiso 0.006(3) 6 1 d . . .
O6 O 0.666667 0.333333 0 Uiso 0.001(5) 2 1 d . . .
O7 O 0.3203(13) 0.3203(13) 0.5 Uiso 0.000(4) 3 1 d . . .
O8 O 0.4895(10) 0.3368(11) 0 Uiso 0.006(3) 6 1 d . . .

loop_
_atom_type_symbol
_atom_type_scat_dispersion_real
_atom_type_scat_dispersion_imag
_atom_type_scat_source
Fe 0.1690 0.2523 'International Tables Vol C tables 4.2.6.8 and 6.1.1.1'
O 0.0008 0.0015 'International Tables Vol C tables 4.2.6.8 and 6.1.1.1'

loop_
_citation_id
_citation_doi
_citation_year
1 10.1021/acs.inorgchem.1c03258 2021

loop_
_exptl_crystal_face_index_h
_exptl_crystal_face_index_k
_exptl_crystal_face_index_l
_exptl_crystal_face_perp_dist
? ? ? ?

loop_
_geom_angle_atom_site_label_1
_geom_angle_atom_site_label_2
_geom_angle_atom_site_label_3
_geom_angle_site_symmetry_1
_geom_angle_site_symmetry_2
_geom_angle_site_symmetry_3
_geom_angle
_geom_angle_publ_flag
O1 Fe1 O1 1_554 . . 85.0(5) ?
O1 Fe1 O1 1_554 . 2_554 79.4(3) ?
O1 Fe1 O1 1_554 . 2_555 136.73(17) ?
O1 Fe1 O1 1_554 . 3_554 79.4(5) ?
O1 Fe1 O1 1_554 . 3_555 136.7(6) ?
O1 Fe1 O1 . . 2_554 136.73(17) ?
O1 Fe1 O1 . . 2_555 79.4(3) ?
O1 Fe1 O1 . . 3_554 136.7(6) ?
O1 Fe1 O1 . . 3_555 79.4(5) ?
O1 Fe1 O1 2_554 . 2_555 85.0(5) ?
O1 Fe1 O1 2_554 . 3_554 79.4(5) ?
O1 Fe1 O1 2_554 . 3_555 136.7(6) ?
O1 Fe1 O1 2_555 . 3_554 136.7(6) ?
O1 Fe1 O1 2_555 . 3_555 79.4(5) ?
O1 Fe1 O1 3_554 . 3_555 85.0(3) ?
Fe3 Fe2 O1 . . 1_554 134.8(4) ?
Fe3 Fe2 O1 . . . 134.8(4) ?
Fe3 Fe2 O2 . . 1_554 47.2(5) ?
Fe3 Fe2 O2 . . . 47.2(5) ?
Fe3 Fe2 O4 . . . 92.0(5) ?
Fe3 Fe2 O4 . . 8_555 92.0(7) ?
O1 Fe2 O1 1_554 . . 90.4(5) ?
O1 Fe2 O2 1_554 . 1_554 87.6(6) ?
O1 Fe2 O2 1_554 . . 178.0(6) ?
O1 Fe2 O4 1_554 . . 88.6(4) ?
O1 Fe2 O4 1_554 . 8_555 88.6(5) ?
O1 Fe2 O2 . . 1_554 178.0(6) ?
O1 Fe2 O2 . . . 87.6(6) ?
O1 Fe2 O4 . . . 88.6(4) ?
O1 Fe2 O4 . . 8_555 88.6(5) ?
O2 Fe2 O2 1_554 . . 94.4(7) ?
O2 Fe2 O4 1_554 . . 91.3(4) ?
O2 Fe2 O4 1_554 . 8_555 91.3(5) ?
O2 Fe2 O4 . . . 91.3(4) ?
O2 Fe2 O4 . . 8_555 91.3(5) ?
O4 Fe2 O4 . . 8_555 176.0(9) ?
Fe2 Fe3 O2 . . 1_554 44.9(4) ?
Fe2 Fe3 O2 . . . 44.9(4) ?
Fe2 Fe3 O3 . . 1_554 136.2(4) ?
Fe2 Fe3 O3 . . . 136.2(4) ?
Fe2 Fe3 O5 . . . 89.5(5) ?
Fe2 Fe3 O5 . . 8_555 89.5(7) ?
O2 Fe3 O2 1_554 . . 89.9(6) ?
O2 Fe3 O3 1_554 . 1_554 91.3(5) ?
O2 Fe3 O3 1_554 . . 178.9(6) ?
O2 Fe3 O5 1_554 . . 89.6(4) ?
O2 Fe3 O5 1_554 . 8_555 89.6(5) ?
O2 Fe3 O3 . . 1_554 178.9(6) ?
O2 Fe3 O3 . . . 91.3(5) ?
O2 Fe3 O5 . . . 89.6(4) ?
O2 Fe3 O5 . . 8_555 89.6(5) ?
O3 Fe3 O3 1_554 . . 87.6(5) ?
O3 Fe3 O5 1_554 . . 90.4(4) ?
O3 Fe3 O5 1_554 . 8_555 90.4(5) ?
O3 Fe3 O5 . . . 90.4(4) ?
O3 Fe3 O5 . . 8_555 90.4(5) ?
O5 Fe3 O5 . . 8_555 179.0(9) ?
O1 Fe4 O1 . . 2_555 72.5(6) ?
O1 Fe4 O4 . . . 77.1(5) ?
O1 Fe4 O4 . . 1_556 77.1(5) ?
O1 Fe4 O4 . . 7_555 128.1(4) ?
O1 Fe4 O4 . . 7_556 128.1(4) ?
O1 Fe4 O7 . . . 143.8(8) ?
O1 Fe4 O4 2_555 . . 128.1(4) ?
O1 Fe4 O4 2_555 . 1_556 128.1(4) ?
O1 Fe4 O4 2_555 . 7_555 77.1(5) ?
O1 Fe4 O4 2_555 . 7_556 77.1(5) ?
O1 Fe4 O7 2_555 . . 143.8(8) ?
O4 Fe4 O4 . . 1_556 82.5(5) ?
O4 Fe4 O4 . . 7_555 90.7(5) ?
O4 Fe4 O4 . . 7_556 151.7(5) ?
O4 Fe4 O7 . . . 75.9(6) ?
O4 Fe4 O4 1_556 . 7_555 151.7(5) ?
O4 Fe4 O4 1_556 . 7_556 90.7(5) ?
O4 Fe4 O7 1_556 . . 75.9(6) ?
O4 Fe4 O4 7_555 . 7_556 82.5(5) ?
O4 Fe4 O7 7_555 . . 75.9(6) ?
O4 Fe4 O7 7_556 . . 75.9(6) ?
O4 Fe5 O4 . . 1_556 84.0(4) ?
O4 Fe5 O5 . . . 82.3(5) ?
O4 Fe5 O5 . . 1_556 139.9(5) ?
O4 Fe5 O8 . . . 86.1(4) ?
O4 Fe5 O8 . . 1_556 145.5(7) ?
O4 Fe5 O5 1_556 . . 139.9(5) ?
O4 Fe5 O5 1_556 . 1_556 82.3(5) ?
O4 Fe5 O8 1_556 . . 145.5(7) ?
O4 Fe5 O8 1_556 . 1_556 86.1(4) ?
O5 Fe5 O5 . . 1_556 84.3(5) ?
O5 Fe5 O8 . . . 70.6(6) ?
O5 Fe5 O8 . . 1_556 124.2(5) ?
O5 Fe5 O8 1_556 . . 124.2(5) ?
O5 Fe5 O8 1_556 . 1_556 70.6(6) ?
O8 Fe5 O8 . . 1_556 83.5(3) ?
Fe6 Fe6 Fe6 2_655 . 3_665 60.00(15) ?
Fe6 Fe6 O5 2_655 . . 128.0(3) ?
Fe6 Fe6 O5 2_655 . 1_556 128.0(3) ?
Fe6 Fe6 O6 2_655 . . 49.35(7) ?
Fe6 Fe6 O6 2_655 . 1_556 49.35(7) ?
Fe6 Fe6 O8 2_655 . 2_655 83.4(4) ?
Fe6 Fe6 O8 2_655 . 2_656 83.4(4) ?
Fe6 Fe6 O5 3_665 . . 87.0(5) ?
Fe6 Fe6 O5 3_665 . 1_556 87.0(5) ?
Fe6 Fe6 O6 3_665 . . 49.35(8) ?
Fe6 Fe6 O6 3_665 . 1_556 49.35(8) ?
Fe6 Fe6 O8 3_665 . 2_655 124.8(5) ?
Fe6 Fe6 O8 3_665 . 2_656 124.8(5) ?
O5 Fe6 O5 . . 1_556 84.0(4) ?
O5 Fe6 O6 . . . 78.7(3) ?
O5 Fe6 O6 . . 1_556 133.3(5) ?
O5 Fe6 O8 . . 2_655 85.3(5) ?
O5 Fe6 O8 . . 2_656 145.8(6) ?
O5 Fe6 O6 1_556 . . 133.3(5) ?
O5 Fe6 O6 1_556 . 1_556 78.7(3) ?
O5 Fe6 O8 1_556 . 2_655 145.8(6) ?
O5 Fe6 O8 1_556 . 2_656 85.3(5) ?
O6 Fe6 O6 . . 1_556 82.44(10) ?
O6 Fe6 O8 . . 2_655 75.5(5) ?
O6 Fe6 O8 . . 2_656 130.1(4) ?
O6 Fe6 O8 1_556 . 2_655 130.1(4) ?
O6 Fe6 O8 1_556 . 2_656 75.5(5) ?
O8 Fe6 O8 2_655 . 2_656 85.4(6) ?
O3 Fe7 O3 3_664 . 3_665 92.2(4) ?
O3 Fe7 O7 3_664 . 1_554 87.2(4) ?
O3 Fe7 O7 3_664 . . 179.4(4) ?
O3 Fe7 O8 3_664 . . 89.8(7) ?
O3 Fe7 O8 3_664 . 7_555 89.8(7) ?
O3 Fe7 O7 3_665 . 1_554 179.4(4) ?
O3 Fe7 O7 3_665 . . 87.2(4) ?
O3 Fe7 O8 3_665 . . 89.8(7) ?
O3 Fe7 O8 3_665 . 7_555 89.8(7) ?
O7 Fe7 O7 1_554 . . 93.3(4) ?
O7 Fe7 O8 1_554 . . 90.2(7) ?
O7 Fe7 O8 1_554 . 7_555 90.2(7) ?
O7 Fe7 O8 . . . 90.2(7) ?
O7 Fe7 O8 . . 7_555 90.2(7) ?
O8 Fe7 O8 . . 7_555 179.4(5) ?
Fe1 O1 Fe1 . . 1_556 85.0(6) ?
Fe1 O1 Fe2 . . . 92.33(9) ?
Fe1 O1 Fe2 . . 1_556 177.3(7) ?
Fe1 O1 Fe4 . . . 85.4(4) ?
Fe1 O1 Fe4 . . 3_555 85.4(4) ?
Fe1 O1 Fe2 1_556 . . 177.3(7) ?
Fe1 O1 Fe2 1_556 . 1_556 92.33(9) ?
Fe1 O1 Fe4 1_556 . . 85.4(4) ?
Fe1 O1 Fe4 1_556 . 3_555 85.4(4) ?
Fe2 O1 Fe2 . . 1_556 90.4(7) ?
Fe2 O1 Fe4 . . . 94.4(3) ?
Fe2 O1 Fe4 . . 3_555 94.4(3) ?
Fe2 O1 Fe4 1_556 . . 94.4(3) ?
Fe2 O1 Fe4 1_556 . 3_555 94.4(3) ?
Fe4 O1 Fe4 . . 3_555 167.5(9) ?
Fe2 O2 Fe2 . . 1_556 94.4(9) ?
Fe2 O2 Fe3 . . . 87.87(14) ?
Fe2 O2 Fe3 . . 1_556 177.7(9) ?
Fe2 O2 Fe3 1_556 . . 177.7(9) ?
Fe2 O2 Fe3 1_556 . 1_556 87.87(14) ?
Fe3 O2 Fe3 . . 1_556 89.9(8) ?
Fe3 O3 Fe3 . . 1_556 87.6(7) ?
Fe3 O3 Fe7 . . 2_655 90.12(16) ?
Fe3 O3 Fe7 . . 2_656 177.7(8) ?
Fe3 O3 Fe7 1_556 . 2_655 177.7(8) ?
Fe3 O3 Fe7 1_556 . 2_656 90.12(16) ?
Fe7 O3 Fe7 2_655 . 2_656 92.2(8) ?
Fe2 O4 Fe4 . . 1_554 99.8(5) ?
Fe2 O4 Fe4 . . . 99.8(5) ?
Fe2 O4 Fe5 . . 1_554 109.5(7) ?
Fe2 O4 Fe5 . . . 109.5(7) ?
Fe4 O4 Fe4 1_554 . . 82.5(7) ?
Fe4 O4 Fe5 1_554 . 1_554 89.4(2) ?
Fe4 O4 Fe5 1_554 . . 150.6(8) ?
Fe4 O4 Fe5 . . 1_554 150.6(8) ?
Fe4 O4 Fe5 . . . 89.4(2) ?
Fe5 O4 Fe5 1_554 . . 84.0(5) ?
Fe3 O5 Fe5 . . 1_554 109.6(5) ?
Fe3 O5 Fe5 . . . 109.6(5) ?
Fe3 O5 Fe6 . . 1_554 105.5(7) ?
Fe3 O5 Fe6 . . . 105.5(7) ?
Fe5 O5 Fe5 1_554 . . 84.3(7) ?
Fe5 O5 Fe6 1_554 . 1_554 85.4(2) ?
Fe5 O5 Fe6 1_554 . . 144.9(7) ?
Fe5 O5 Fe6 . . 1_554 144.9(7) ?
Fe5 O5 Fe6 . . . 85.4(2) ?
Fe6 O5 Fe6 1_554 . . 84.0(6) ?
Fe6 O6 Fe6 1_554 . . 82.44(7) ?
Fe6 O6 Fe6 1_554 . 2_654 81.29(10) ?
Fe6 O6 Fe6 1_554 . 2_655 135.82(16) ?
Fe6 O6 Fe6 1_554 . 3_664 81.29(11) ?
Fe6 O6 Fe6 1_554 . 3_665 135.82(13) ?
Fe6 O6 Fe6 . . 2_654 135.82(16) ?
Fe6 O6 Fe6 . . 2_655 81.29(10) ?
Fe6 O6 Fe6 . . 3_664 135.82(13) ?
Fe6 O6 Fe6 . . 3_665 81.29(11) ?
Fe6 O6 Fe6 2_654 . 2_655 82.44(8) ?
Fe6 O6 Fe6 2_654 . 3_664 81.29(15) ?
Fe6 O6 Fe6 2_654 . 3_665 135.82(13) ?
Fe6 O6 Fe6 2_655 . 3_664 135.82(13) ?
Fe6 O6 Fe6 2_655 . 3_665 81.29(15) ?
Fe6 O6 Fe6 3_664 . 3_665 82.44(12) ?
Fe4 O7 Fe7 . . . 133.3(3) ?
Fe4 O7 Fe7 . . 1_556 133.3(3) ?
Fe7 O7 Fe7 . . 1_556 93.3(6) ?
Fe5 O8 Fe5 1_554 . . 83.5(4) ?
Fe5 O8 Fe6 1_554 . 3_664 87.8(3) ?
Fe5 O8 Fe6 1_554 . 3_665 149.9(10) ?
Fe5 O8 Fe7 1_554 . . 101.4(6) ?
Fe5 O8 Fe6 . . 3_664 149.9(10) ?
Fe5 O8 Fe6 . . 3_665 87.8(3) ?
Fe5 O8 Fe7 . . . 101.4(6) ?
Fe6 O8 Fe6 3_664 . 3_665 85.4(5) ?
Fe6 O8 Fe7 3_664 . . 108.6(6) ?
Fe6 O8 Fe7 3_665 . . 108.6(6) ?

loop_
_geom_bond_atom_site_label_1
_geom_bond_atom_site_label_2
_geom_bond_site_symmetry_1
_geom_bond_site_symmetry_2
_geom_bond_distance
_geom_bond_publ_flag
Fe1 O1 . 1_554 1.969(12) ?
Fe1 O1 . . 1.969(12) ?
Fe1 O1 . 2_554 1.969(12) ?
Fe1 O1 . 2_555 1.969(12) ?
Fe1 O1 . 3_554 1.969(9) ?
Fe1 O1 . 3_555 1.969(9) ?
Fe2 Fe3 . . 2.565(6) ?
Fe2 O1 . 1_554 1.875(12) ?
Fe2 O1 . . 1.875(12) ?
Fe2 O2 . 1_554 1.812(13) ?
Fe2 O2 . . 1.812(13) ?
Fe2 O4 . . 1.825(13) ?
Fe2 O4 . 8_555 1.825(12) ?
Fe3 O2 . 1_554 1.883(14) ?
Fe3 O2 . . 1.883(14) ?
Fe3 O3 . 1_554 1.922(13) ?
Fe3 O3 . . 1.922(13) ?
Fe3 O5 . . 1.879(12) ?
Fe3 O5 . 8_555 1.879(12) ?
Fe4 O1 . . 2.127(5) ?
Fe4 O1 . 2_555 2.127(5) ?
Fe4 O4 . . 2.018(14) ?
Fe4 O4 . 1_556 2.018(14) ?
Fe4 O4 . 7_555 2.018(14) ?
Fe4 O4 . 7_556 2.018(14) ?
Fe4 O7 . . 1.923(13) ?
Fe5 O4 . . 1.987(10) ?
Fe5 O4 . 1_556 1.987(10) ?
Fe5 O5 . . 1.982(14) ?
Fe5 O5 . 1_556 1.982(14) ?
Fe5 O8 . . 1.996(9) ?
Fe5 O8 . 1_556 1.996(9) ?
Fe6 Fe6 . 2_655 2.629(4) ?
Fe6 Fe6 . 3_665 2.629(5) ?
Fe6 O5 . . 1.987(11) ?
Fe6 O5 . 1_556 1.987(11) ?
Fe6 O6 . . 2.018(2) ?
Fe6 O6 . 1_556 2.018(2) ?
Fe6 O8 . 2_655 1.961(16) ?
Fe6 O8 . 2_656 1.961(16) ?
Fe7 O3 . 3_664 1.846(9) ?
Fe7 O3 . 3_665 1.846(9) ?
Fe7 O7 . 1_554 1.829(9) ?
Fe7 O7 . . 1.829(9) ?
Fe7 O8 . . 1.802(19) ?
Fe7 O8 . 7_555 1.802(19) ?
